data_2311110
loop_
_publ_author_name
'Redford, Christopher'
'Gimbert-Suri\~nach, Carolina'
'Bhadbhade, Mohan'
'Colbran, Stephen B.'

_publ_section_title
;
 trans-Chloridobis(4-methyl-pyridine-\kN)(4,4',4''-tri-tert-butyl-2,2':6',2''-terpyridine-\kN,N',N'')ruthenium(II)
 hexa-fluoridophosphate acetone monosolvate.
;
_journal_coeditor_code HG5162
_journal_issue 'Pt 3'
_journal_name_full 'Acta crystallographica. Section E, Structure reports online'
_journal_page_first m300
_journal_paper_doi 10.1107/S1600536812005594
_journal_volume 68
_journal_year 2012
_chemical_formula_iupac '[Ru Cl (C6 H7 N)2 (C27 H35 N3)] P F6, C3 H6 O'
_chemical_formula_moiety 'C39 H49 Cl N5 Ru +, F6 P -, C3 H6 O'
_chemical_formula_sum 'C42 H55 Cl F6 N5 O P Ru'
_chemical_formula_weight 927.40
_chemical_name_systematic
;
<i>trans</i>-Chloridobis(4-methylpyridine-\k<i>N</i>)(4,4',4''-tri-<i>tert</i>-
butyl-2,2':6',2''-terpyridine-\k^3^<i>N</i>,<i>N</i>',<i>N</i>'')ruthenium(II)
hexafluoridophosphate acetone monosolvate
;
_space_group_IT_number 14
_space_group_name_Hall '-P 2yn'
_space_group_name_H-M_alt 'P 1 21/n 1'
_symmetry_cell_setting monoclinic
_symmetry_space_group_name_Hall '-P 2yn'
_symmetry_space_group_name_H-M 'P 1 21/n 1'
_atom_sites_solution_hydrogens geom
_atom_sites_solution_primary direct
_atom_sites_solution_secondary difmap
_audit_creation_method SHELXL-97
_cell_angle_alpha 90.00
_cell_angle_beta 107.865(3)
_cell_angle_gamma 90.00
_cell_formula_units_Z 4
_cell_length_a 16.4041(9)
_cell_length_b 12.7834(6)
_cell_length_c 21.9468(11)
_cell_measurement_reflns_used 1716
_cell_measurement_temperature 156(2)
_cell_measurement_theta_max 20.156
_cell_measurement_theta_min 2.518
_cell_volume 4380.3(4)
_computing_cell_refinement '<i>APEX2</i> (Bruker, 2007)'
_computing_data_collection '<i>APEX2</i> (Bruker, 2007)'
_computing_data_reduction '<i>APEX2</i> (Bruker, 2007)'
_computing_molecular_graphics '<i>SHELXTL-Plus</i> (Sheldrick, 2008)'
_computing_structure_refinement '<i>SHELXL97</i> (Sheldrick, 2008)'
_computing_structure_solution '<i>SHELXS97</i> (Sheldrick, 2008)'
_diffrn_ambient_temperature 156(2)
_diffrn_measured_fraction_theta_full 0.998
_diffrn_measured_fraction_theta_max 0.998
_diffrn_measurement_device_type 'Bruker Kappa APEXII CCD'
_diffrn_measurement_method '\f scans, and \w scans with \k offsets'
_diffrn_radiation_monochromator graphite
_diffrn_radiation_source 'fine-focus sealed tube'
_diffrn_radiation_type MoK\a
_diffrn_radiation_wavelength 0.71073
_diffrn_reflns_av_R_equivalents 0.1291
_diffrn_reflns_av_sigmaI/netI 0.1647
_diffrn_reflns_limit_h_max 19
_diffrn_reflns_limit_h_min -19
_diffrn_reflns_limit_k_max 15
_diffrn_reflns_limit_k_min -10
_diffrn_reflns_limit_l_max 26
_diffrn_reflns_limit_l_min -26
_diffrn_reflns_number 31904
_diffrn_reflns_theta_full 25.00
_diffrn_reflns_theta_max 25.00
_diffrn_reflns_theta_min 2.44
_exptl_absorpt_coefficient_mu 0.519
_exptl_absorpt_correction_T_max 0.9785
_exptl_absorpt_correction_T_min 0.9202
_exptl_absorpt_correction_type multi-scan
_exptl_absorpt_process_details '(SADABS; Bruker, 2001)'
_exptl_crystal_colour yellow--brown
_exptl_crystal_density_diffrn 1.406
_exptl_crystal_density_method 'not measured'
_exptl_crystal_description plate
_exptl_crystal_F_000 1920
_exptl_crystal_size_max 0.16
_exptl_crystal_size_mid 0.10
_exptl_crystal_size_min 0.04
_refine_diff_density_max 0.453
_refine_diff_density_min -0.451
_refine_ls_extinction_method none
_refine_ls_goodness_of_fit_ref 0.850
_refine_ls_hydrogen_treatment constr
_refine_ls_matrix_type full
_refine_ls_number_parameters 566
_refine_ls_number_reflns 7705
_refine_ls_number_restraints 81
_refine_ls_restrained_S_all 0.851
_refine_ls_R_factor_all 0.1446
_refine_ls_R_factor_gt 0.0587
_refine_ls_shift/su_max 0.001
_refine_ls_shift/su_mean 0.000
_refine_ls_structure_factor_coef Fsqd
_refine_ls_weighting_details 'calc w=1/[\s^2^(Fo^2^)+(0.1000P)^2^+0.7175P] where P=(Fo^2^+2Fc^2^)/3'
_refine_ls_weighting_scheme calc
_refine_ls_wR_factor_gt 0.1245
_refine_ls_wR_factor_ref 0.1711
_reflns_number_gt 4203
_reflns_number_total 7705
_reflns_threshold_expression I>2sigma(I)
_cod_data_source_file hg5162sup1.cif
_cod_data_source_block I
_cod_original_sg_symbol_H-M 'P 21/n'
_cod_database_code 2311110

loop_
_symmetry_equiv_pos_as_xyz
'x, y, z'
'-x+1/2, y+1/2, -z+1/2'
'-x, -y, -z'
'x-1/2, -y-1/2, z-1/2'

loop_
_atom_site_type_symbol
_atom_site_label
_atom_site_fract_x
_atom_site_fract_y
_atom_site_fract_z
_atom_site_U_iso_or_equiv
_atom_site_adp_type
_atom_site_calc_flag
_atom_site_refinement_flags
_atom_site_occupancy
_atom_site_symmetry_multiplicity
_atom_site_disorder_assembly
_atom_site_disorder_group
Ru Ru1 0.71663(3) 0.19013(4) 0.83778(2) 0.01949(17) Uani d . 1 1 . .
N N1A 0.6955(3) 0.1972(4) 0.7408(2) 0.0188(12) Uani d . 1 1 . .
N N2A 0.6460(3) 0.0670(4) 0.8110(2) 0.0193(12) Uani d . 1 1 . .
N N3A 0.7108(3) 0.1373(4) 0.9254(2) 0.0200(12) Uani d . 1 1 . .
C C1A 0.7264(4) 0.2657(5) 0.7070(3) 0.0232(15) Uani d . 1 1 . .
H H1A 0.7629 0.3199 0.7297 0.028 Uiso calc R 1 1 . .
C C2A 0.7084(4) 0.2620(5) 0.6419(3) 0.0284(17) Uani d . 1 1 . .
H H2A 0.7324 0.3124 0.6206 0.034 Uiso calc R 1 1 . .
C C3A 0.6543(4) 0.1835(5) 0.6067(3) 0.0277(16) Uani d . 1 1 A .
C C4A 0.6230(4) 0.1128(5) 0.6419(3) 0.0228(15) Uani d . 1 1 . .
H H4A 0.5861 0.0582 0.6201 0.027 Uiso calc R 1 1 . .
C C5A 0.6436(4) 0.1194(5) 0.7069(3) 0.0207(15) Uani d . 1 1 . .
C C6A 0.6163(4) 0.0428(5) 0.7478(3) 0.0168(14) Uani d . 1 1 . .
C C7A 0.5691(4) -0.0465(5) 0.7282(3) 0.0193(15) Uani d . 1 1 . .
H H7A 0.5486 -0.0625 0.6838 0.023 Uiso calc R 1 1 . .
C C8A 0.5508(4) -0.1138(5) 0.7717(3) 0.0193(15) Uani d . 1 1 . .
C C9A 0.5825(4) -0.0854(5) 0.8367(3) 0.0235(16) Uani d . 1 1 . .
H H9A 0.5710 -0.1291 0.8681 0.028 Uiso calc R 1 1 . .
C C10A 0.6295(4) 0.0038(5) 0.8554(3) 0.0169(14) Uani d . 1 1 . .
C C11A 0.6657(4) 0.0454(5) 0.9205(3) 0.0195(15) Uani d . 1 1 . .
C C12A 0.6569(4) -0.0026(5) 0.9753(3) 0.0268(16) Uani d . 1 1 . .
H H12A 0.6278 -0.0677 0.9712 0.032 Uiso calc R 1 1 . .
C C13A 0.6894(4) 0.0421(5) 1.0354(3) 0.0244(16) Uani d . 1 1 . .
C C14A 0.7324(4) 0.1373(5) 1.0382(3) 0.0283(17) Uani d . 1 1 . .
H H14A 0.7552 0.1719 1.0781 0.034 Uiso calc R 1 1 . .
C C15A 0.7419(4) 0.1815(5) 0.9835(3) 0.0259(15) Uani d . 1 1 . .
H H15A 0.7717 0.2460 0.9870 0.031 Uiso calc R 1 1 . .
C C16A 0.6317(4) 0.1744(5) 0.5347(3) 0.0322(18) Uani d D 1 1 . .
C C171 0.6684(6) 0.2656(7) 0.5057(4) 0.042(3) Uani d PD 0.75 1 A 1
H H17A 0.6485 0.3321 0.5183 0.062 Uiso calc PR 0.75 1 A 1
H H17B 0.6491 0.2597 0.4589 0.062 Uiso calc PR 0.75 1 A 1
H H17C 0.7312 0.2632 0.5214 0.062 Uiso calc PR 0.75 1 A 1
C C181 0.6659(8) 0.0728(7) 0.5174(5) 0.067(4) Uani d PD 0.75 1 A 1
H H18A 0.7274 0.0677 0.5401 0.100 Uiso calc PR 0.75 1 A 1
H H18B 0.6567 0.0706 0.4711 0.100 Uiso calc PR 0.75 1 A 1
H H18C 0.6360 0.0140 0.5297 0.100 Uiso calc PR 0.75 1 A 1
C C191 0.5336(6) 0.1779(9) 0.5060(4) 0.055(3) Uani d PD 0.75 1 A 1
H H19A 0.5084 0.1184 0.5220 0.082 Uiso calc PR 0.75 1 A 1
H H19B 0.5179 0.1742 0.4592 0.082 Uiso calc PR 0.75 1 A 1
H H19C 0.5119 0.2433 0.5185 0.082 Uiso calc PR 0.75 1 A 1
C C172 0.609(2) 0.2813(14) 0.5044(17) 0.072(13) Uiso d PD 0.25 1 A 2
H H17D 0.5523 0.3019 0.5060 0.107 Uiso calc PR 0.25 1 A 2
H H17E 0.6087 0.2786 0.4596 0.107 Uiso calc PR 0.25 1 A 2
H H17F 0.6516 0.3326 0.5278 0.107 Uiso calc PR 0.25 1 A 2
C C182 0.7120(14) 0.133(2) 0.5209(18) 0.072(12) Uiso d PD 0.25 1 A 2
H H18D 0.7616 0.1755 0.5444 0.108 Uiso calc PR 0.25 1 A 2
H H18E 0.7041 0.1383 0.4749 0.108 Uiso calc PR 0.25 1 A 2
H H18F 0.7215 0.0602 0.5345 0.108 Uiso calc PR 0.25 1 A 2
C C192 0.5585(15) 0.098(2) 0.5047(15) 0.057(10) Uiso d PD 0.25 1 A 2
H H19D 0.5805 0.0258 0.5109 0.086 Uiso calc PR 0.25 1 A 2
H H19E 0.5347 0.1120 0.4588 0.086 Uiso calc PR 0.25 1 A 2
H H19F 0.5136 0.1058 0.5252 0.086 Uiso calc PR 0.25 1 A 2
C C20A 0.4974(4) -0.2128(5) 0.7520(3) 0.0262(16) Uani d . 1 1 . .
C C21A 0.4683(5) -0.2287(5) 0.6793(3) 0.0378(19) Uani d . 1 1 . .
H H21A 0.4321 -0.1698 0.6586 0.057 Uiso calc R 1 1 . .
H H21B 0.4356 -0.2939 0.6687 0.057 Uiso calc R 1 1 . .
H H21C 0.5186 -0.2326 0.6642 0.057 Uiso calc R 1 1 . .
C C22A 0.5525(5) -0.3069(5) 0.7826(4) 0.0385(19) Uani d . 1 1 . .
H H22A 0.6025 -0.3108 0.7672 0.058 Uiso calc R 1 1 . .
H H22B 0.5187 -0.3711 0.7709 0.058 Uiso calc R 1 1 . .
H H22C 0.5715 -0.2990 0.8293 0.058 Uiso calc R 1 1 . .
C C23A 0.4178(4) -0.2056(5) 0.7740(3) 0.0339(18) Uani d . 1 1 . .
H H23A 0.4351 -0.2041 0.8209 0.051 Uiso calc R 1 1 . .
H H23B 0.3812 -0.2666 0.7583 0.051 Uiso calc R 1 1 . .
H H23C 0.3862 -0.1416 0.7569 0.051 Uiso calc R 1 1 . .
C C24A 0.6783(5) -0.0119(6) 1.0949(3) 0.0334(18) Uani d . 1 1 . .
C C25A 0.7219(6) -0.1177(6) 1.1023(4) 0.053(2) Uani d . 1 1 . .
H H25A 0.7141 -0.1540 1.1395 0.079 Uiso calc R 1 1 . .
H H25B 0.7832 -0.1081 1.1086 0.079 Uiso calc R 1 1 . .
H H25C 0.6966 -0.1596 1.0637 0.079 Uiso calc R 1 1 . .
C C26A 0.5839(5) -0.0252(7) 1.0869(3) 0.045(2) Uani d . 1 1 . .
H H26A 0.5576 -0.0693 1.0496 0.067 Uiso calc R 1 1 . .
H H26B 0.5560 0.0435 1.0808 0.067 Uiso calc R 1 1 . .
H H26C 0.5770 -0.0583 1.1253 0.067 Uiso calc R 1 1 . .
C C27A 0.7198(5) 0.0517(7) 1.1563(3) 0.049(2) Uani d . 1 1 . .
H H27A 0.6946 0.1220 1.1516 0.074 Uiso calc R 1 1 . .
H H27B 0.7816 0.0572 1.1633 0.074 Uiso calc R 1 1 . .
H H27C 0.7095 0.0166 1.1929 0.074 Uiso calc R 1 1 . .
N N1B 0.8248(3) 0.0994(4) 0.8493(2) 0.0220(13) Uani d . 1 1 . .
C C1B 0.8339(4) 0.0286(5) 0.8059(3) 0.0264(16) Uani d . 1 1 . .
H H1B 0.7881 0.0204 0.7673 0.032 Uiso calc R 1 1 . .
C C2B 0.9059(5) -0.0320(5) 0.8148(3) 0.0320(17) Uani d . 1 1 . .
H H2B 0.9095 -0.0785 0.7820 0.038 Uiso calc R 1 1 . .
C C3B 0.9721(4) -0.0261(6) 0.8702(3) 0.0311(17) Uani d . 1 1 . .
C C4B 0.9635(5) 0.0463(6) 0.9149(3) 0.0374(19) Uani d . 1 1 . .
H H4B 1.0084 0.0541 0.9541 0.045 Uiso calc R 1 1 . .
C C5B 0.8908(4) 0.1074(5) 0.9035(3) 0.0298(17) Uani d . 1 1 . .
H H5B 0.8874 0.1567 0.9351 0.036 Uiso calc R 1 1 . .
C C6B 1.0506(5) -0.0932(7) 0.8829(4) 0.062(3) Uani d . 1 1 . .
H H6B1 1.0342 -0.1671 0.8819 0.093 Uiso calc R 1 1 . .
H H6B2 1.0903 -0.0762 0.9251 0.093 Uiso calc R 1 1 . .
H H6B3 1.0785 -0.0802 0.8500 0.093 Uiso calc R 1 1 . .
N N1C 0.6102(3) 0.2869(4) 0.8311(2) 0.0218(13) Uani d . 1 1 . .
C C1C 0.6196(4) 0.3761(5) 0.8650(3) 0.0282(17) Uani d . 1 1 . .
H H1C 0.6747 0.3936 0.8929 0.034 Uiso calc R 1 1 . .
C C2C 0.5518(5) 0.4435(5) 0.8606(3) 0.0350(19) Uani d . 1 1 . .
H H2C 0.5619 0.5071 0.8841 0.042 Uiso calc R 1 1 . .
C C3C 0.4695(5) 0.4195(6) 0.8226(3) 0.0339(18) Uani d . 1 1 . .
C C4C 0.4608(4) 0.3255(6) 0.7891(3) 0.0346(18) Uani d . 1 1 . .
H H4C 0.4059 0.3043 0.7626 0.042 Uiso calc R 1 1 . .
C C5C 0.5306(4) 0.2629(5) 0.7940(3) 0.0276(16) Uani d . 1 1 . .
H H5C 0.5223 0.1998 0.7700 0.033 Uiso calc R 1 1 . .
C C6C 0.3960(5) 0.4923(6) 0.8152(4) 0.047(2) Uani d . 1 1 . .
H H6C1 0.4136 0.5495 0.8462 0.071 Uiso calc R 1 1 . .
H H6C2 0.3482 0.4542 0.8229 0.071 Uiso calc R 1 1 . .
H H6C3 0.3778 0.5210 0.7717 0.071 Uiso calc R 1 1 . .
Cl Cl1 0.81303(11) 0.34102(13) 0.86712(8) 0.0306(4) Uani d . 1 1 . .
O O1AC 0.5718(4) 0.7458(5) -0.0482(3) 0.0728(19) Uani d . 1 1 . .
C C1AC 0.5987(7) 0.6159(8) 0.0311(5) 0.085(3) Uani d . 1 1 . .
H H1A1 0.6530 0.6086 0.0216 0.128 Uiso calc R 1 1 . .
H H1A2 0.5691 0.5483 0.0252 0.128 Uiso calc R 1 1 . .
H H1A3 0.6099 0.6393 0.0754 0.128 Uiso calc R 1 1 . .
C C2AC 0.5443(6) 0.6938(7) -0.0127(4) 0.054(2) Uani d . 1 1 . .
C C3AC 0.4551(7) 0.7086(8) -0.0114(6) 0.102(4) Uani d . 1 1 . .
H H3A1 0.4300 0.7700 -0.0371 0.153 Uiso calc R 1 1 . .
H H3A2 0.4554 0.7193 0.0329 0.153 Uiso calc R 1 1 . .
H H3A3 0.4211 0.6465 -0.0290 0.153 Uiso calc R 1 1 . .
F F1B 0.9240(12) 0.389(3) 0.1759(19) 0.155(13) Uiso d PDU 0.25 1 B 1
F F2B 0.831(2) 0.5194(15) 0.1385(17) 0.116(13) Uiso d PDU 0.25 1 B 1
F F3B 0.816(2) 0.2843(15) 0.1650(14) 0.096(11) Uiso d PDU 0.25 1 B 1
F F4B 0.7297(13) 0.376(3) 0.1182(18) 0.129(12) Uiso d PDU 0.25 1 B 1
F F5B 0.815(2) 0.421(3) 0.2162(11) 0.119(10) Uiso d PDU 0.25 1 B 1
F F6B 0.832(2) 0.365(2) 0.0845(11) 0.111(10) Uiso d PDU 0.25 1 B 1
F F1A 0.9018(4) 0.4510(6) 0.1285(3) 0.0741(19) Uani d PDU 0.75 1 B 2
F F2A 0.7893(5) 0.5195(4) 0.1500(4) 0.069(2) Uani d PDU 0.75 1 B 2
F F3A 0.8619(5) 0.2875(5) 0.1534(3) 0.067(2) Uani d PDU 0.75 1 B 2
F F4A 0.7523(5) 0.3622(6) 0.1762(5) 0.094(3) Uani d PDU 0.75 1 B 2
F F5A 0.8864(5) 0.4190(5) 0.2235(3) 0.0580(17) Uani d PDU 0.75 1 B 2
F F6A 0.7704(6) 0.3909(5) 0.0781(3) 0.080(2) Uani d PDU 0.75 1 B 2
P P1 0.82639(14) 0.40259(16) 0.15067(11) 0.0457(6) Uani d DU 1 1 . .

loop_
_atom_site_aniso_label
_atom_site_aniso_U_11
_atom_site_aniso_U_22
_atom_site_aniso_U_33
_atom_site_aniso_U_12
_atom_site_aniso_U_13
_atom_site_aniso_U_23
Ru1 0.0200(3) 0.0179(3) 0.0194(3) -0.0006(3) 0.0043(2) -0.0013(3)
N1A 0.017(3) 0.013(3) 0.024(3) -0.002(2) 0.002(2) 0.000(2)
N2A 0.023(3) 0.015(3) 0.020(3) 0.006(2) 0.007(2) 0.001(2)
N3A 0.012(3) 0.024(3) 0.020(3) 0.003(2) 0.000(2) -0.005(2)
C1A 0.022(4) 0.018(4) 0.028(4) 0.000(3) 0.005(3) 0.007(3)
C2A 0.030(4) 0.023(4) 0.033(4) -0.001(3) 0.010(3) 0.011(3)
C3A 0.032(4) 0.029(4) 0.022(3) 0.005(4) 0.007(3) 0.007(3)
C4A 0.022(4) 0.024(4) 0.018(3) 0.002(3) 0.001(3) 0.003(3)
C5A 0.014(4) 0.018(4) 0.028(4) 0.004(3) 0.003(3) 0.004(3)
C6A 0.019(4) 0.014(3) 0.016(3) 0.002(3) 0.004(3) 0.002(3)
C7A 0.018(4) 0.024(4) 0.014(3) 0.000(3) 0.002(3) 0.001(3)
C8A 0.024(4) 0.011(3) 0.022(4) 0.002(3) 0.006(3) 0.001(3)
C9A 0.026(4) 0.025(4) 0.024(4) 0.002(3) 0.014(3) 0.006(3)
C10A 0.019(4) 0.016(3) 0.015(3) 0.002(3) 0.005(3) 0.005(3)
C11A 0.015(4) 0.023(4) 0.020(3) 0.005(3) 0.004(3) 0.004(3)
C12A 0.019(4) 0.042(4) 0.019(4) 0.006(3) 0.005(3) 0.004(3)
C13A 0.023(4) 0.033(4) 0.018(4) 0.012(3) 0.007(3) 0.004(3)
C14A 0.025(4) 0.037(4) 0.021(4) 0.005(4) 0.005(3) -0.010(3)
C15A 0.028(4) 0.028(4) 0.021(3) -0.003(3) 0.006(3) -0.007(3)
C16A 0.043(5) 0.035(5) 0.019(3) -0.007(4) 0.009(3) 0.009(3)
C171 0.039(7) 0.059(7) 0.022(5) -0.004(6) 0.002(5) 0.016(5)
C181 0.142(13) 0.041(7) 0.033(6) -0.006(8) 0.050(8) -0.009(6)
C191 0.054(8) 0.082(9) 0.017(5) -0.026(7) -0.007(5) 0.024(6)
C20A 0.032(4) 0.017(4) 0.030(4) -0.004(3) 0.011(3) -0.005(3)
C21A 0.053(5) 0.030(4) 0.031(4) -0.018(4) 0.014(4) -0.003(3)
C22A 0.036(5) 0.023(4) 0.055(5) -0.004(4) 0.011(4) -0.005(4)
C23A 0.023(4) 0.036(5) 0.044(4) -0.004(3) 0.012(3) -0.006(4)
C24A 0.032(4) 0.049(5) 0.021(4) 0.005(4) 0.011(3) 0.008(3)
C25A 0.064(6) 0.059(6) 0.039(5) 0.012(5) 0.020(4) 0.017(4)
C26A 0.033(5) 0.069(6) 0.034(4) -0.002(4) 0.012(4) 0.005(4)
C27A 0.043(5) 0.083(6) 0.022(4) -0.006(5) 0.011(4) -0.001(4)
N1B 0.021(3) 0.025(3) 0.018(3) 0.001(3) 0.004(3) -0.003(2)
C1B 0.020(4) 0.021(4) 0.036(4) -0.002(3) 0.005(3) 0.005(3)
C2B 0.034(5) 0.029(4) 0.037(4) 0.010(4) 0.017(4) 0.006(3)
C3B 0.025(4) 0.040(5) 0.032(4) 0.010(4) 0.014(4) 0.008(4)
C4B 0.022(4) 0.055(5) 0.031(4) 0.007(4) 0.002(3) 0.005(4)
C5B 0.024(4) 0.038(4) 0.030(4) -0.003(3) 0.012(3) -0.004(3)
C6B 0.034(5) 0.079(7) 0.069(6) 0.030(5) 0.012(5) 0.015(5)
N1C 0.023(3) 0.020(3) 0.022(3) 0.000(2) 0.006(3) 0.003(2)
C1C 0.027(4) 0.024(4) 0.030(4) 0.004(3) 0.003(3) 0.000(3)
C2C 0.049(5) 0.022(4) 0.035(4) 0.006(4) 0.015(4) -0.003(3)
C3C 0.040(5) 0.037(5) 0.027(4) 0.008(4) 0.014(4) 0.013(4)
C4C 0.022(4) 0.042(5) 0.041(4) 0.011(4) 0.010(3) 0.007(4)
C5C 0.031(5) 0.027(4) 0.026(4) 0.004(3) 0.011(3) 0.004(3)
C6C 0.044(5) 0.050(5) 0.054(5) 0.022(4) 0.025(4) 0.006(4)
Cl1 0.0310(10) 0.0252(10) 0.0373(10) -0.0103(8) 0.0129(8) -0.0084(8)
O1AC 0.081(5) 0.080(5) 0.060(4) -0.012(4) 0.025(4) 0.033(4)
C1AC 0.089(9) 0.082(8) 0.091(8) 0.016(7) 0.036(7) 0.040(6)
C2AC 0.071(7) 0.042(5) 0.055(5) 0.003(5) 0.030(5) 0.006(5)
C3AC 0.080(9) 0.066(8) 0.172(13) 0.027(6) 0.059(8) 0.049(7)
F1A 0.043(4) 0.105(6) 0.079(5) -0.014(4) 0.025(4) -0.003(4)
F2A 0.050(5) 0.030(3) 0.125(7) 0.012(3) 0.026(5) 0.001(3)
F3A 0.074(6) 0.044(4) 0.066(5) 0.036(3) -0.003(4) -0.023(3)
F4A 0.058(5) 0.076(5) 0.168(8) -0.001(4) 0.066(5) 0.020(6)
F5A 0.072(5) 0.052(4) 0.042(3) -0.002(3) 0.006(3) -0.014(3)
F6A 0.075(6) 0.062(5) 0.063(4) -0.010(4) -0.039(4) -0.001(3)
P1 0.0397(14) 0.0356(13) 0.0572(14) 0.0029(10) 0.0081(11) -0.0080(11)

loop_
_atom_type_symbol
_atom_type_description
_atom_type_scat_dispersion_real
_atom_type_scat_dispersion_imag
_atom_type_scat_source
C C 0.0033 0.0016 'International Tables Vol C Tables 4.2.6.8 and 6.1.1.4'
H H 0.0000 0.0000 'International Tables Vol C Tables 4.2.6.8 and 6.1.1.4'
N N 0.0061 0.0033 'International Tables Vol C Tables 4.2.6.8 and 6.1.1.4'
F F 0.0171 0.0103 'International Tables Vol C Tables 4.2.6.8 and 6.1.1.4'
P P 0.1023 0.0942 'International Tables Vol C Tables 4.2.6.8 and 6.1.1.4'
Ru Ru -1.2594 0.8363 'International Tables Vol C Tables 4.2.6.8 and 6.1.1.4'
Cl Cl 0.1484 0.1585 'International Tables Vol C Tables 4.2.6.8 and 6.1.1.4'
O O 0.0106 0.0060 'International Tables Vol C Tables 4.2.6.8 and 6.1.1.4'

loop_
_geom_angle_atom_site_label_1
_geom_angle_atom_site_label_2
_geom_angle_atom_site_label_3
_geom_angle
N2A Ru1 N1A 80.0(2)
N2A Ru1 N3A 79.8(2)
N1A Ru1 N3A 159.7(2)
N2A Ru1 N1B 89.6(2)
N1A Ru1 N1B 91.02(19)
N3A Ru1 N1B 89.16(19)
N2A Ru1 N1C 92.9(2)
N1A Ru1 N1C 91.66(19)
N3A Ru1 N1C 89.02(19)
N1B Ru1 N1C 176.6(2)
N2A Ru1 Cl1 175.67(15)
N1A Ru1 Cl1 97.36(14)
N3A Ru1 Cl1 102.88(15)
N1B Ru1 Cl1 87.08(15)
N1C Ru1 Cl1 90.58(15)
C1A N1A C5A 116.8(5)
C1A N1A Ru1 129.0(4)
C5A N1A Ru1 114.2(4)
C10A N2A C6A 120.7(5)
C10A N2A Ru1 119.9(4)
C6A N2A Ru1 119.3(4)
C15A N3A C11A 118.1(5)
C15A N3A Ru1 129.2(4)
C11A N3A Ru1 112.6(4)
N1A C1A C2A 123.8(6)
N1A C1A H1A 118.1
C2A C1A H1A 118.1
C1A C2A C3A 119.8(6)
C1A C2A H2A 120.1
C3A C2A H2A 120.1
C4A C3A C2A 116.1(6)
C4A C3A C16A 121.2(6)
C2A C3A C16A 122.7(6)
C5A C4A C3A 121.8(6)
C5A C4A H4A 119.1
C3A C4A H4A 119.1
C4A C5A N1A 121.7(6)
C4A C5A C6A 124.5(6)
N1A C5A C6A 113.8(5)
N2A C6A C7A 120.1(5)
N2A C6A C5A 112.7(5)
C7A C6A C5A 127.2(5)
C6A C7A C8A 121.5(5)
C6A C7A H7A 119.3
C8A C7A H7A 119.3
C7A C8A C9A 116.5(6)
C7A C8A C20A 123.2(5)
C9A C8A C20A 120.3(5)
C10A C9A C8A 121.3(6)
C10A C9A H9A 119.4
C8A C9A H9A 119.4
N2A C10A C9A 119.9(5)
N2A C10A C11A 111.9(5)
C9A C10A C11A 128.1(5)
N3A C11A C12A 120.3(6)
N3A C11A C10A 115.6(5)
C12A C11A C10A 124.1(6)
C13A C12A C11A 121.8(7)
C13A C12A H12A 119.1
C11A C12A H12A 119.1
C12A C13A C14A 116.2(6)
C12A C13A C24A 120.8(6)
C14A C13A C24A 122.9(6)
C15A C14A C13A 120.5(6)
C15A C14A H14A 119.7
C13A C14A H14A 119.7
N3A C15A C14A 122.9(6)
N3A C15A H15A 118.5
C14A C15A H15A 118.5
C181 C16A C3A 109.7(6)
C181 C16A C172 136.5(15)
C3A C16A C172 109.8(15)
C181 C16A C182 41.1(11)
C3A C16A C182 106.5(15)
C172 C16A C182 109.3(12)
C181 C16A C192 69.1(11)
C3A C16A C192 114.0(14)
C172 C16A C192 109.5(12)
C182 C16A C192 107.6(12)
C181 C16A C171 108.9(6)
C3A C16A C171 111.9(6)
C172 C16A C171 37.7(12)
C182 C16A C171 73.0(12)
C192 C16A C171 131.4(14)
C181 C16A C191 110.2(7)
C3A C16A C191 108.5(6)
C172 C16A C191 73.1(12)
C182 C16A C191 141.6(15)
C192 C16A C191 42.3(11)
C171 C16A C191 107.6(6)
C16A C171 H17A 109.5
C16A C171 H17B 109.5
C16A C171 H17C 109.5
C16A C181 H18A 109.5
C16A C181 H18B 109.5
C16A C181 H18C 109.5
C16A C191 H19A 109.5
C16A C191 H19B 109.5
C16A C191 H19C 109.5
C16A C172 H17D 109.5
C16A C172 H17E 109.5
H17D C172 H17E 109.5
C16A C172 H17F 109.5
H17D C172 H17F 109.5
H17E C172 H17F 109.5
C16A C182 H18D 109.5
C16A C182 H18E 109.5
H18D C182 H18E 109.5
C16A C182 H18F 109.5
H18D C182 H18F 109.5
H18E C182 H18F 109.5
C16A C192 H19D 109.5
C16A C192 H19E 109.5
H19D C192 H19E 109.5
C16A C192 H19F 109.5
H19D C192 H19F 109.5
H19E C192 H19F 109.5
C8A C20A C23A 109.4(5)
C8A C20A C22A 108.5(5)
C23A C20A C22A 110.8(5)
C8A C20A C21A 112.0(5)
C23A C20A C21A 108.3(6)
C22A C20A C21A 107.8(5)
C20A C21A H21A 109.5
C20A C21A H21B 109.5
H21A C21A H21B 109.5
C20A C21A H21C 109.5
H21A C21A H21C 109.5
H21B C21A H21C 109.5
C20A C22A H22A 109.5
C20A C22A H22B 109.5
H22A C22A H22B 109.5
C20A C22A H22C 109.5
H22A C22A H22C 109.5
H22B C22A H22C 109.5
C20A C23A H23A 109.5
C20A C23A H23B 109.5
H23A C23A H23B 109.5
C20A C23A H23C 109.5
H23A C23A H23C 109.5
H23B C23A H23C 109.5
C26A C24A C25A 110.2(7)
C26A C24A C13A 109.6(5)
C25A C24A C13A 108.5(6)
C26A C24A C27A 108.8(6)
C25A C24A C27A 108.0(6)
C13A C24A C27A 111.7(6)
C24A C25A H25A 109.5
C24A C25A H25B 109.5
H25A C25A H25B 109.5
C24A C25A H25C 109.5
H25A C25A H25C 109.5
H25B C25A H25C 109.5
C24A C26A H26A 109.5
C24A C26A H26B 109.5
H26A C26A H26B 109.5
C24A C26A H26C 109.5
H26A C26A H26C 109.5
H26B C26A H26C 109.5
C24A C27A H27A 109.5
C24A C27A H27B 109.5
H27A C27A H27B 109.5
C24A C27A H27C 109.5
H27A C27A H27C 109.5
H27B C27A H27C 109.5
C5B N1B C1B 116.2(6)
C5B N1B Ru1 119.5(4)
C1B N1B Ru1 124.2(4)
N1B C1B C2B 123.3(6)
N1B C1B H1B 118.3
C2B C1B H1B 118.3
C3B C2B C1B 120.8(7)
C3B C2B H2B 119.6
C1B C2B H2B 119.6
C2B C3B C4B 116.2(6)
C2B C3B C6B 122.6(7)
C4B C3B C6B 121.2(7)
C5B C4B C3B 121.2(7)
C5B C4B H4B 119.4
C3B C4B H4B 119.4
N1B C5B C4B 122.2(6)
N1B C5B H5B 118.9
C4B C5B H5B 118.9
C3B C6B H6B1 109.5
C3B C6B H6B2 109.5
H6B1 C6B H6B2 109.5
C3B C6B H6B3 109.5
H6B1 C6B H6B3 109.5
H6B2 C6B H6B3 109.5
C1C N1C C5C 117.0(6)
C1C N1C Ru1 120.4(4)
C5C N1C Ru1 122.5(4)
N1C C1C C2C 122.3(6)
N1C C1C H1C 118.9
C2C C1C H1C 118.9
C3C C2C C1C 121.1(7)
C3C C2C H2C 119.5
C1C C2C H2C 119.5
C2C C3C C4C 115.6(7)
C2C C3C C6C 122.2(7)
C4C C3C C6C 122.2(7)
C5C C4C C3C 120.9(7)
C5C C4C H4C 119.6
C3C C4C H4C 119.6
N1C C5C C4C 123.0(6)
N1C C5C H5C 118.5
C4C C5C H5C 118.5
C3C C6C H6C1 109.5
C3C C6C H6C2 109.5
H6C1 C6C H6C2 109.5
C3C C6C H6C3 109.5
H6C1 C6C H6C3 109.5
H6C2 C6C H6C3 109.5
C2AC C1AC H1A1 109.5
C2AC C1AC H1A2 109.5
H1A1 C1AC H1A2 109.5
C2AC C1AC H1A3 109.5
H1A1 C1AC H1A3 109.5
H1A2 C1AC H1A3 109.5
O1AC C2AC C1AC 121.3(9)
O1AC C2AC C3AC 120.4(9)
C1AC C2AC C3AC 118.3(8)
C2AC C3AC H3A1 109.5
C2AC C3AC H3A2 109.5
H3A1 C3AC H3A2 109.5
C2AC C3AC H3A3 109.5
H3A1 C3AC H3A3 109.5
H3A2 C3AC H3A3 109.5
F5B P1 F2B 92.2(18)
F5B P1 F1B 95(2)
F2B P1 F1B 94(2)
F5B P1 F6B 170.4(17)
F2B P1 F6B 97.0(18)
F1B P1 F6B 87.0(19)
F5B P1 F4B 93.8(19)
F2B P1 F4B 103.0(19)
F1B P1 F4B 160.3(19)
F6B P1 F4B 81.5(17)
F5B P1 F3B 84.7(17)
F2B P1 F3B 175.5(18)
F1B P1 F3B 89.4(18)
F6B P1 F3B 85.9(16)
F4B P1 F3B 74.0(17)
F5B P1 F4A 52.1(13)
F2B P1 F4A 117.8(14)
F1B P1 F4A 132.1(16)
F6B P1 F4A 120.2(12)
F4B P1 F4A 46.0(14)
F3B P1 F4A 57.7(12)
F5B P1 F3A 105.0(12)
F2B P1 F3A 152.3(15)
F1B P1 F3A 63.4(14)
F6B P1 F3A 67.5(12)
F4B P1 F3A 97.4(13)
F3B P1 F3A 32.2(10)
F4A P1 F3A 89.8(5)
F5B P1 F6A 140.0(15)
F2B P1 F6A 87.7(14)
F1B P1 F6A 124.9(16)
F6B P1 F6A 38.4(11)
F4B P1 F6A 47.7(14)
F3B P1 F6A 92.5(11)
F4A P1 F6A 93.1(5)
F3A P1 F6A 92.5(4)
F5B P1 F1A 123.9(15)
F2B P1 F1A 58.7(14)
F1B P1 F1A 47.8(14)
F6B P1 F1A 63.9(12)
F4B P1 F1A 136.2(16)
F3B P1 F1A 125.7(12)
F4A P1 F1A 175.5(5)
F3A P1 F1A 93.6(5)
F6A P1 F1A 89.7(5)
F5B P1 F2A 73.2(12)
F2B P1 F2A 29.2(13)
F1B P1 F2A 117.0(15)
F6B P1 F2A 114.2(12)
F4B P1 F2A 82.4(13)
F3B P1 F2A 146.4(12)
F4A P1 F2A 88.7(4)
F3A P1 F2A 178.1(5)
F6A P1 F2A 88.7(4)
F1A P1 F2A 87.9(4)
F5B P1 F5A 41.9(13)
F2B P1 F5A 90.0(14)
F1B P1 F5A 53.5(15)
F6B P1 F5A 140.3(13)
F4B P1 F5A 134.8(16)
F3B P1 F5A 89.9(11)
F4A P1 F5A 89.6(5)
F3A P1 F5A 88.8(3)
F6A P1 F5A 177.0(4)
F1A P1 F5A 87.5(4)
F2A P1 F5A 90.1(4)

loop_
_geom_bond_atom_site_label_1
_geom_bond_atom_site_label_2
_geom_bond_distance
Ru1 N2A 1.936(5)
Ru1 N1A 2.051(5)
Ru1 N3A 2.067(5)
Ru1 N1B 2.070(5)
Ru1 N1C 2.109(5)
Ru1 Cl1 2.4517(17)
N1A C1A 1.343(8)
N1A C5A 1.370(8)
N2A C10A 1.357(7)
N2A C6A 1.357(7)
N3A C15A 1.344(7)
N3A C11A 1.375(8)
C1A C2A 1.369(9)
C1A H1A 0.9500
C2A C3A 1.404(9)
C2A H2A 0.9500
C3A C4A 1.386(9)
C3A C16A 1.513(9)
C4A C5A 1.365(8)
C4A H4A 0.9500
C5A C6A 1.487(8)
C6A C7A 1.372(8)
C7A C8A 1.386(8)
C7A H7A 0.9500
C8A C9A 1.406(8)
C8A C20A 1.524(8)
C9A C10A 1.368(8)
C9A H9A 0.9500
C10A C11A 1.468(8)
C11A C12A 1.395(8)
C12A C13A 1.386(9)
C12A H12A 0.9500
C13A C14A 1.399(9)
C13A C24A 1.537(9)
C14A C15A 1.378(9)
C14A H14A 0.9500
C15A H15A 0.9500
C16A C181 1.510(10)
C16A C172 1.516(14)
C16A C182 1.532(14)
C16A C192 1.535(14)
C16A C171 1.538(9)
C16A C191 1.539(9)
C171 H17A 0.9800
C171 H17B 0.9800
C171 H17C 0.9800
C181 H18A 0.9800
C181 H18B 0.9800
C181 H18C 0.9800
C191 H19A 0.9800
C191 H19B 0.9800
C191 H19C 0.9800
C172 H17D 0.9800
C172 H17E 0.9800
C172 H17F 0.9800
C182 H18D 0.9800
C182 H18E 0.9800
C182 H18F 0.9800
C192 H19D 0.9800
C192 H19E 0.9800
C192 H19F 0.9800
C20A C23A 1.526(9)
C20A C22A 1.530(9)
C20A C21A 1.531(9)
C21A H21A 0.9800
C21A H21B 0.9800
C21A H21C 0.9800
C22A H22A 0.9800
C22A H22B 0.9800
C22A H22C 0.9800
C23A H23A 0.9800
C23A H23B 0.9800
C23A H23C 0.9800
C24A C26A 1.513(10)
C24A C25A 1.516(10)
C24A C27A 1.542(10)
C25A H25A 0.9800
C25A H25B 0.9800
C25A H25C 0.9800
C26A H26A 0.9800
C26A H26B 0.9800
C26A H26C 0.9800
C27A H27A 0.9800
C27A H27B 0.9800
C27A H27C 0.9800
N1B C5B 1.344(8)
N1B C1B 1.355(8)
C1B C2B 1.376(9)
C1B H1B 0.9500
C2B C3B 1.361(9)
C2B H2B 0.9500
C3B C4B 1.388(10)
C3B C6B 1.500(10)
C4B C5B 1.383(9)
C4B H4B 0.9500
C5B H5B 0.9500
C6B H6B1 0.9800
C6B H6B2 0.9800
C6B H6B3 0.9800
N1C C1C 1.344(8)
N1C C5C 1.345(8)
C1C C2C 1.388(9)
C1C H1C 0.9500
C2C C3C 1.386(10)
C2C H2C 0.9500
C3C C4C 1.393(10)
C3C C6C 1.493(10)
C4C C5C 1.373(9)
C4C H4C 0.9500
C5C H5C 0.9500
C6C H6C1 0.9800
C6C H6C2 0.9800
C6C H6C3 0.9800
O1AC C2AC 1.211(9)
C1AC C2AC 1.478(12)
C1AC H1A1 0.9800
C1AC H1A2 0.9800
C1AC H1A3 0.9800
C2AC C3AC 1.485(12)
C3AC H3A1 0.9800
C3AC H3A2 0.9800
C3AC H3A3 0.9800
F1B P1 1.535(18)
F2B P1 1.523(18)
F3B P1 1.565(18)
F4B P1 1.563(18)
F5B P1 1.522(18)
F6B P1 1.561(18)
F1A P1 1.587(6)
F2A P1 1.612(6)
F3A P1 1.577(5)
F4A P1 1.573(7)
F5A P1 1.613(6)
F6A P1 1.583(6)
